data_4505204
loop_
_publ_author_name
'Said, Farouq F.'
'Ong, Tiow-Gan'
'Yap, Glenn P. A.'
'Richeson, Darrin'

_publ_section_title
;
 Strong and Weak Hydrogen-Bonding Interactions in the Structures
 ofN,N&#x2018;,N&#x2018;&#x2009;&#x2018;-Trisubstituted Guanidinium
 Chlorides and Bromides
;
_journal_issue 5
_journal_name_full 'Crystal Growth &amp; Design'
_journal_page_first 1881
_journal_paper_doi 10.1021/cg050172d
_journal_volume 5
_journal_year 2005
_chemical_formula_sum 'C10 H24 Cl N3'
_chemical_formula_weight 221.77
_chemical_name_systematic
; 
 ? 
;
_space_group_IT_number 198
_symmetry_cell_setting cubic
_symmetry_space_group_name_Hall 'P 2ac 2ab 3'
_symmetry_space_group_name_H-M 'P 21 3'
_atom_sites_solution_hydrogens geom
_atom_sites_solution_primary direct
_atom_sites_solution_secondary difmap
_audit_creation_method SHELXL-97
_cell_angle_alpha 90.00
_cell_angle_beta 90.00
_cell_angle_gamma 90.00
_cell_formula_units_Z 4
_cell_length_a 11.5301(16)
_cell_length_b 11.5301(16)
_cell_length_c 11.5301(16)
_cell_measurement_reflns_used 54
_cell_measurement_temperature 203(2)
_cell_measurement_theta_max 28.29
_cell_measurement_theta_min 1.47
_cell_volume 1532.8(4)
_computing_cell_refinement 'SMART, Bruker (2000)'
_computing_data_collection 'SMART, Bruker (2000)'
_computing_data_reduction 'XPREP, Bruker (2000)'
_computing_molecular_graphics 'SHELXTL, Bruker (2000)'
_computing_publication_material 'SHELXTL, Bruker (2000)'
_computing_structure_refinement 'SHELXL-97 (Sheldrick, 1997)'
_computing_structure_solution 'SHELXS-97 (Sheldrick, 1997)'
_diffrn_ambient_temperature 203(2)
_diffrn_measured_fraction_theta_full 1.000
_diffrn_measured_fraction_theta_max 1.000
_diffrn_measurement_device_type 'CCD area detector'
_diffrn_measurement_method 'phi and omega scans'
_diffrn_radiation_monochromator graphite
_diffrn_radiation_source 'fine-focus sealed tube'
_diffrn_radiation_type MoK\a
_diffrn_radiation_wavelength 0.71073
_diffrn_reflns_av_R_equivalents 0.0419
_diffrn_reflns_av_sigmaI/netI 0.0233
_diffrn_reflns_limit_h_max 13
_diffrn_reflns_limit_h_min -12
_diffrn_reflns_limit_k_max 13
_diffrn_reflns_limit_k_min -13
_diffrn_reflns_limit_l_max 9
_diffrn_reflns_limit_l_min -13
_diffrn_reflns_number 7116
_diffrn_reflns_theta_full 24.93
_diffrn_reflns_theta_max 24.93
_diffrn_reflns_theta_min 2.50
_diffrn_standards_decay_% <1
_exptl_absorpt_coefficient_mu 0.226
_exptl_absorpt_correction_T_max 1.000000
_exptl_absorpt_correction_T_min 0.796841
_exptl_absorpt_correction_type multi-scan
_exptl_absorpt_process_details 'SADABS, Bruker (2000)'
_exptl_crystal_colour colourless
_exptl_crystal_density_diffrn 0.961
_exptl_crystal_density_method 'not measured'
_exptl_crystal_description block
_exptl_crystal_F_000 488
_exptl_crystal_size_max 0.30
_exptl_crystal_size_mid 0.20
_exptl_crystal_size_min 0.20
_refine_diff_density_max 0.538
_refine_diff_density_min -0.165
_refine_diff_density_rms 0.050
_refine_ls_abs_structure_details 'Flack H D (1983), Acta Cryst. A39, 876-881'
_refine_ls_abs_structure_Flack 0.1(2)
_refine_ls_extinction_method none
_refine_ls_goodness_of_fit_ref 1.087
_refine_ls_hydrogen_treatment mixed
_refine_ls_matrix_type full
_refine_ls_number_parameters 43
_refine_ls_number_reflns 911
_refine_ls_number_restraints 0
_refine_ls_restrained_S_all 1.087
_refine_ls_R_factor_all 0.0813
_refine_ls_R_factor_gt 0.0658
_refine_ls_shift/su_max 0.000
_refine_ls_shift/su_mean 0.000
_refine_ls_structure_factor_coef Fsqd
_refine_ls_weighting_details 'calc w=1/[\s^2^(Fo^2^)+(0.1143P)^2^+0.6609P] where P=(Fo^2^+2Fc^2^)/3'
_refine_ls_weighting_scheme calc
_refine_ls_wR_factor_gt 0.1772
_refine_ls_wR_factor_ref 0.1983
_reflns_number_gt 758
_reflns_number_total 911
_reflns_threshold_expression >2sigma(I)
_cod_data_source_file cg050172dsi20050421_033947.cif
_cod_data_source_block dr2089
_cod_depositor_comments
;
The following automatic conversions were performed:

'_symmetry_cell_setting' value 'Cubic' changed to 'cubic' according
to /home/saulius/struct/CIF-dictionaries/cif_core.dic dictionary
named 'cif_core.dic' version 2.4.1 from 2010-06-29.

Automatic conversion script
Id: cif_fix_values 1715 2011-07-08 13:25:40Z adriana 
;
_cod_original_sg_symbol_H-M P2(1)3
_cod_database_code 4505204

loop_
_symmetry_equiv_pos_as_xyz
'x, y, z'
'-x+1/2, -y, z+1/2'
'-x, y+1/2, -z+1/2'
'x+1/2, -y+1/2, -z'
'z, x, y'
'z+1/2, -x+1/2, -y'
'-z+1/2, -x, y+1/2'
'-z, x+1/2, -y+1/2'
'y, z, x'
'-y, z+1/2, -x+1/2'
'y+1/2, -z+1/2, -x'
'-y+1/2, -z, x+1/2'

loop_
_atom_site_label
_atom_site_type_symbol
_atom_site_fract_x
_atom_site_fract_y
_atom_site_fract_z
_atom_site_U_iso_or_equiv
_atom_site_adp_type
_atom_site_occupancy
_atom_site_symmetry_multiplicity
_atom_site_calc_flag
_atom_site_refinement_flags
Cl Cl 0.14806(10) 0.64806(10) 0.85194(10) 0.0609(6) Uani 1 3 d S
N1 N 0.3270(3) 0.5275(3) 1.0360(4) 0.0725(11) Uani 1 1 d .
H1B H 0.2807 0.5726 0.9971 0.087 Uiso 1 1 calc R
C1 C 0.2905(5) 0.4086(4) 1.0439(4) 0.0754(13) Uani 1 1 d .
H1A H 0.3395 0.3727 1.1046 0.090 Uiso 1 1 calc R
C2 C 0.1662(5) 0.3954(6) 1.0851(8) 0.113(2) Uani 1 1 d .
H2A H 0.1565 0.4359 1.1582 0.169 Uiso 1 1 calc R
H2B H 0.1487 0.3139 1.0956 0.169 Uiso 1 1 calc R
H2C H 0.1141 0.4282 1.0277 0.169 Uiso 1 1 calc R
C3 C 0.3203(8) 0.3479(6) 0.9333(6) 0.127(3) Uani 1 1 d .
H3A H 0.4029 0.3547 0.9191 0.190 Uiso 1 1 calc R
H3B H 0.2779 0.3831 0.8697 0.190 Uiso 1 1 calc R
H3C H 0.2995 0.2667 0.9394 0.190 Uiso 1 1 calc R
C4 C 0.4208(3) 0.5792(3) 1.0792(3) 0.0463(14) Uani 1 3 d S

loop_
_atom_site_aniso_label
_atom_site_aniso_U_11
_atom_site_aniso_U_22
_atom_site_aniso_U_33
_atom_site_aniso_U_23
_atom_site_aniso_U_13
_atom_site_aniso_U_12
Cl 0.0609(6) 0.0609(6) 0.0609(6) -0.0096(5) -0.0096(5) 0.0096(5)
N1 0.063(2) 0.060(2) 0.094(3) -0.0036(19) -0.0048(19) -0.0008(18)
C1 0.084(3) 0.070(3) 0.072(3) 0.000(2) -0.008(2) -0.023(2)
C2 0.080(4) 0.112(4) 0.146(6) 0.043(4) -0.008(3) -0.031(3)
C3 0.190(7) 0.085(4) 0.105(5) -0.030(4) -0.001(5) -0.016(5)
C4 0.0463(14) 0.0463(14) 0.0463(14) -0.0009(15) 0.0009(15) 0.0009(15)

loop_
_atom_type_symbol
_atom_type_description
_atom_type_scat_dispersion_real
_atom_type_scat_dispersion_imag
_atom_type_scat_source
C C 0.0033 0.0016 'International Tables Vol C Tables 4.2.6.8 and 6.1.1.4'
H H 0.0000 0.0000 'International Tables Vol C Tables 4.2.6.8 and 6.1.1.4'
N N 0.0061 0.0033 'International Tables Vol C Tables 4.2.6.8 and 6.1.1.4'
Cl Cl 0.1484 0.1585 'International Tables Vol C Tables 4.2.6.8 and 6.1.1.4'

loop_
_geom_angle_atom_site_label_1
_geom_angle_atom_site_label_2
_geom_angle_atom_site_label_3
_geom_angle
_geom_angle_site_symmetry_1
_geom_angle_site_symmetry_3
C4 N1 C1 129.9(4) . .
N1 C1 C3 109.0(5) . .
N1 C1 C2 113.1(5) . .
C3 C1 C2 116.0(6) . .
N1 C4 N1 119.998(4) . 7_665
N1 C4 N1 119.998(5) . 10_646
N1 C4 N1 119.998(5) 7_665 10_646

loop_
_geom_bond_atom_site_label_1
_geom_bond_atom_site_label_2
_geom_bond_distance
_geom_bond_site_symmetry_2
N1 C4 1.332(4) .
N1 C1 1.437(5) .
C1 C3 1.494(7) .
C1 C2 1.516(8) .
C4 N1 1.332(4) 7_665
C4 N1 1.332(4) 10_646

loop_
_geom_hbond_atom_site_label_D
_geom_hbond_atom_site_label_H
_geom_hbond_atom_site_label_A
_geom_hbond_distance_DH
_geom_hbond_distance_HA
_geom_hbond_distance_DA
_geom_hbond_angle_DHA
N1 H1B Cl 0.87 2.43 3.270(4) 162.9

loop_
_geom_torsion_atom_site_label_1
_geom_torsion_atom_site_label_2
_geom_torsion_atom_site_label_3
_geom_torsion_atom_site_label_4
_geom_torsion
_geom_torsion_site_symmetry_4
C4 N1 C1 C3 -100.5(7) .
C4 N1 C1 C2 129.0(6) .
C1 N1 C4 N1 153.1(4) 7_665
C1 N1 C4 N1 -26.0(10) 10_646
